data_4087916
loop_
_publ_author_name
'Ruiz, Javier'
'Mesa, Alejandro F.'
'Sol, Daniel'

_publ_section_title
;
 1,3-Dimethyl-4-(diphenylphosphino)imidazolium Triflate: A Functionalized
 Ionic Liquid with Ambivalent Coordination Capability
;
_journal_issue 20
_journal_name_full Organometallics
_journal_page_first 5129
_journal_paper_doi 10.1021/acs.organomet.5b00722
_journal_volume 34
_journal_year 2015
_chemical_formula_moiety 'C17 H18 N2 P, C F3 O3 S'
_chemical_formula_sum 'C18 H18 F3 N2 O3 P S'
_chemical_formula_weight 430.37
_chemical_name_systematic DS-23
_space_group_crystal_system monoclinic
_space_group_IT_number 14
_space_group_name_Hall '-P 2ybc'
_space_group_name_H-M_alt 'P 1 21/c 1'
_atom_sites_solution_hydrogens geom
_atom_sites_solution_primary dual
_atom_sites_solution_secondary difmap
_audit_creation_date 2015-02-13T13:18:22-00:00
_audit_creation_method 'WinGX routine CIF_UPDATE'
_cell_angle_alpha 90
_cell_angle_beta 90.012(2)
_cell_angle_gamma 90
_cell_formula_units_Z 8
_cell_length_a 9.4819(4)
_cell_length_b 33.8725(15)
_cell_length_c 12.0450(6)
_cell_measurement_reflns_used 6372
_cell_measurement_temperature 100(2)
_cell_measurement_theta_max 25.73
_cell_measurement_theta_min 2.47
_cell_measurement_wavelength 0.71073
_cell_volume 3868.6(3)
_computing_cell_refinement 'SAINT V8.34A integration software'
_computing_data_collection 'Bruker APEX2 software'
_computing_data_reduction 'SORTAV (Blessing, 1995)'
_computing_molecular_graphics 'ORTEP-3 for Windows (Farrugia, 2012)'
_computing_publication_material 'WinGX publication routines (Farrugia, 2012)'
_computing_structure_refinement 'SHELXL-2014/7 (Sheldrick, 2014)'
_computing_structure_solution 'SHELXT-2014 (Sheldrick, 2014)'
_diffrn_ambient_temperature 100(2)
_diffrn_detector 'APEX-II CCD'
_diffrn_measured_fraction_theta_full 1
_diffrn_measured_fraction_theta_max 0.997
_diffrn_measurement_device '\k-geometry diffractometer'
_diffrn_measurement_device_type 'Bruker APEX-II'
_diffrn_measurement_method '\f or \w oscillation scans'
_diffrn_orient_matrix_UB_11 0.002281
_diffrn_orient_matrix_UB_12 -0.007479
_diffrn_orient_matrix_UB_13 0.080294
_diffrn_orient_matrix_UB_21 0.090707
_diffrn_orient_matrix_UB_22 -0.014421
_diffrn_orient_matrix_UB_23 -0.012204
_diffrn_orient_matrix_UB_31 0.053755
_diffrn_orient_matrix_UB_32 0.024651
_diffrn_orient_matrix_UB_33 0.017221
_diffrn_radiation_monochromator graphite
_diffrn_radiation_probe x-ray
_diffrn_radiation_type MoK\a
_diffrn_radiation_wavelength 0.71073
_diffrn_reflns_av_R_equivalents 0.0773
_diffrn_reflns_av_unetI/netI 0.0719
_diffrn_reflns_Laue_measured_fraction_full 1
_diffrn_reflns_Laue_measured_fraction_max 0.997
_diffrn_reflns_limit_h_max 11
_diffrn_reflns_limit_h_min -11
_diffrn_reflns_limit_k_max 42
_diffrn_reflns_limit_k_min -41
_diffrn_reflns_limit_l_max 15
_diffrn_reflns_limit_l_min -15
_diffrn_reflns_number 36312
_diffrn_reflns_point_group_measured_fraction_full 1
_diffrn_reflns_point_group_measured_fraction_max 0.997
_diffrn_reflns_reduction_process
;
        Scaled and merged with Sortav
        R.H. Blessing, (1987) Cryst. Rev. 1, 3-58
        R.H. Blessing, (1989) J. Appl. Cryst. 22, 396-397
;
_diffrn_reflns_theta_full 25.242
_diffrn_reflns_theta_max 26.429
_diffrn_reflns_theta_min 1.691
_diffrn_source 'sealed x-ray tube'
_diffrn_standards_number 0
_exptl_absorpt_coefficient_mu 0.3
_exptl_absorpt_correction_T_max 0.965
_exptl_absorpt_correction_T_min 0.771
_exptl_absorpt_correction_type multi-scan
_exptl_absorpt_process_details
;
SADABS-2014/5 - Bruker AXS area detector scaling and absorption correction
;
_exptl_crystal_colour colourless
_exptl_crystal_density_diffrn 1.478
_exptl_crystal_density_method 'not measured'
_exptl_crystal_description Needle
_exptl_crystal_F_000 1776
_exptl_crystal_size_max 0.49
_exptl_crystal_size_mid 0.13
_exptl_crystal_size_min 0.08
_refine_diff_density_max 0.562
_refine_diff_density_min -0.391
_refine_diff_density_rms 0.088
_refine_ls_extinction_method none
_refine_ls_goodness_of_fit_ref 1.052
_refine_ls_hydrogen_treatment constr
_refine_ls_matrix_type full
_refine_ls_number_constraints 0
_refine_ls_number_parameters 510
_refine_ls_number_reflns 7917
_refine_ls_number_restraints 0
_refine_ls_restrained_S_all 1.052
_refine_ls_R_factor_all 0.0737
_refine_ls_R_factor_gt 0.0559
_refine_ls_shift/su_max 0
_refine_ls_shift/su_mean 0
_refine_ls_structure_factor_coef Fsqd
_refine_ls_weighting_details 'w=1/[\s^2^(Fo^2^)+(0.0389P)^2^+4.9815P] where P=(Fo^2^+2Fc^2^)/3'
_refine_ls_weighting_scheme calc
_refine_ls_wR_factor_gt 0.1141
_refine_ls_wR_factor_ref 0.1213
_reflns_Friedel_coverage 0
_reflns_number_gt 6509
_reflns_number_total 7917
_reflns_threshold_expression 'I > 2\s(I)'
_cod_data_source_file om5b00722_si_002.cif
_cod_data_source_block '[3]OTf'
_cod_original_sg_symbol_H-M 'P 21/c'
_cod_database_code 4087916
_shelx_estimated_absorpt_t_min 0.867
_shelx_estimated_absorpt_t_max 0.976

loop_
_space_group_symop_operation_xyz
'x, y, z'
'-x, y+1/2, -z+1/2'
'-x, -y, -z'
'x, -y-1/2, z-1/2'

loop_
_atom_site_label
_atom_site_type_symbol
_atom_site_fract_x
_atom_site_fract_y
_atom_site_fract_z
_atom_site_U_iso_or_equiv
_atom_site_adp_type
_atom_site_occupancy
_atom_site_site_symmetry_order
_atom_site_calc_flag
_atom_site_refinement_flags_posn
_atom_site_refinement_flags_adp
P1 P 0.19826(12) 0.11593(3) 0.76200(9) 0.0161(2) Uani 1 1 d . .
N1 N 0.4587(3) 0.20365(9) 0.8491(3) 0.0149(7) Uani 1 1 d . .
C2 C 0.4063(4) 0.21702(12) 0.7541(3) 0.0145(8) Uani 1 1 d . .
H2 H 0.4272 0.2418 0.7208 0.017 Uiso 1 1 calc R U
N3 N 0.3192(3) 0.18973(9) 0.7134(3) 0.0153(7) Uani 1 1 d . .
C4 C 0.3190(4) 0.15703(11) 0.7827(3) 0.0147(8) Uani 1 1 d . .
C5 C 0.4079(4) 0.16623(11) 0.8679(3) 0.0145(8) Uani 1 1 d . .
H5 H 0.4305 0.1498 0.9292 0.017 Uiso 1 1 calc R U
C1 C 0.5635(4) 0.22425(12) 0.9166(3) 0.0173(9) Uani 1 1 d . .
H1A H 0.6578 0.2143 0.8987 0.026 Uiso 1 1 calc R U
H1B H 0.5438 0.2196 0.9954 0.026 Uiso 1 1 calc R U
H1C H 0.5591 0.2526 0.9011 0.026 Uiso 1 1 calc R U
C3 C 0.2361(5) 0.19502(12) 0.6113(3) 0.0225(10) Uani 1 1 d . .
H3A H 0.1354 0.1947 0.6295 0.034 Uiso 1 1 calc R U
H3B H 0.2573 0.1736 0.5594 0.034 Uiso 1 1 calc R U
H3C H 0.2603 0.2204 0.5771 0.034 Uiso 1 1 calc R U
C11 C 0.2735(4) 0.09191(11) 0.6400(3) 0.0154(8) Uani 1 1 d . .
C12 C 0.4129(4) 0.09691(12) 0.6046(3) 0.0174(9) Uani 1 1 d . .
H12 H 0.4741 0.1141 0.6443 0.021 Uiso 1 1 calc R U
C13 C 0.4621(5) 0.07688(13) 0.5115(4) 0.0217(10) Uani 1 1 d . .
H13 H 0.5559 0.0811 0.4864 0.026 Uiso 1 1 calc R U
C14 C 0.3742(5) 0.05062(13) 0.4547(4) 0.0221(10) Uani 1 1 d . .
H14 H 0.4092 0.0361 0.3932 0.027 Uiso 1 1 calc R U
C15 C 0.2360(4) 0.04594(12) 0.4885(3) 0.0187(9) Uani 1 1 d . .
H15 H 0.175 0.0287 0.4488 0.022 Uiso 1 1 calc R U
C16 C 0.1856(5) 0.06653(11) 0.5811(3) 0.0174(9) Uani 1 1 d . .
H16 H 0.0905 0.0631 0.604 0.021 Uiso 1 1 calc R U
C21 C 0.2587(4) 0.08406(12) 0.8757(3) 0.0169(8) Uani 1 1 d . .
C22 C 0.3243(4) 0.04811(12) 0.8581(4) 0.0197(9) Uani 1 1 d . .
H22 H 0.3497 0.0403 0.7851 0.024 Uiso 1 1 calc R U
C23 C 0.3528(5) 0.02362(13) 0.9466(4) 0.0228(10) Uani 1 1 d . .
H23 H 0.3966 -0.0012 0.9341 0.027 Uiso 1 1 calc R U
C24 C 0.3176(5) 0.03501(12) 1.0549(3) 0.0221(9) Uani 1 1 d . .
H24 H 0.3376 0.0181 1.1158 0.026 Uiso 1 1 calc R U
C25 C 0.2535(5) 0.07109(12) 1.0722(3) 0.0209(9) Uani 1 1 d . .
H25 H 0.2316 0.0795 1.1455 0.025 Uiso 1 1 calc R U
C26 C 0.2215(4) 0.09494(12) 0.9832(3) 0.0201(9) Uani 1 1 d . .
H26 H 0.1733 0.1192 0.9953 0.024 Uiso 1 1 calc R U
P31 P 0.69200(12) 0.10776(3) 0.04499(9) 0.0163(2) Uani 1 1 d . .
N31 N 0.9473(3) 0.19872(9) -0.0242(3) 0.0129(7) Uani 1 1 d . .
C32 C 0.8882(4) 0.21043(12) 0.0698(3) 0.0142(8) Uani 1 1 d . .
H32 H 0.9058 0.2348 0.1063 0.017 Uiso 1 1 calc R U
N33 N 0.8009(3) 0.18274(9) 0.1046(3) 0.0146(7) Uani 1 1 d . .
C34 C 0.8053(4) 0.15082(11) 0.0306(3) 0.0132(8) Uani 1 1 d . .
C35 C 0.8987(4) 0.16189(11) -0.0500(3) 0.0137(8) Uani 1 1 d . .
H35 H 0.9252 0.1466 -0.1128 0.016 Uiso 1 1 calc R U
C31 C 1.0573(4) 0.22087(13) -0.0847(3) 0.0170(9) Uani 1 1 d . .
H31A H 1.0481 0.2491 -0.0683 0.026 Uiso 1 1 calc R U
H31B H 1.0462 0.2166 -0.1647 0.026 Uiso 1 1 calc R U
H31C H 1.1506 0.2116 -0.0612 0.026 Uiso 1 1 calc R U
C33 C 0.7122(4) 0.18590(13) 0.2040(3) 0.0219(9) Uani 1 1 d . .
H33A H 0.7411 0.1659 0.2583 0.033 Uiso 1 1 calc R U
H33B H 0.6133 0.1816 0.1836 0.033 Uiso 1 1 calc R U
H33C H 0.7228 0.2122 0.2365 0.033 Uiso 1 1 calc R U
C41 C 0.7698(4) 0.07718(11) -0.0639(3) 0.0165(9) Uani 1 1 d . .
C42 C 0.8910(5) 0.05421(12) -0.0499(4) 0.0222(10) Uani 1 1 d . .
H42 H 0.9386 0.0543 0.0195 0.027 Uiso 1 1 calc R U
C43 C 0.9425(5) 0.03131(13) -0.1363(4) 0.0257(10) Uani 1 1 d . .
H43 H 1.0248 0.0157 -0.1257 0.031 Uiso 1 1 calc R U
C44 C 0.8739(5) 0.03112(13) -0.2382(4) 0.0277(11) Uani 1 1 d . .
H44 H 0.9092 0.0152 -0.2968 0.033 Uiso 1 1 calc R U
C45 C 0.7558(5) 0.05367(12) -0.2550(3) 0.0265(10) Uani 1 1 d . .
H45 H 0.7102 0.0539 -0.3252 0.032 Uiso 1 1 calc R U
C46 C 0.7035(5) 0.07640(12) -0.1670(3) 0.0233(10) Uani 1 1 d . .
H46 H 0.6206 0.0917 -0.178 0.028 Uiso 1 1 calc R U
C51 C 0.7642(4) 0.08659(11) 0.1733(3) 0.0148(8) Uani 1 1 d . .
C52 C 0.8984(4) 0.09497(12) 0.2142(3) 0.0188(9) Uani 1 1 d . .
H52 H 0.9575 0.113 0.1757 0.023 Uiso 1 1 calc R U
C53 C 0.9464(5) 0.07711(12) 0.3113(4) 0.0207(9) Uani 1 1 d . .
H53 H 1.0372 0.0833 0.3396 0.025 Uiso 1 1 calc R U
C54 C 0.8613(5) 0.05017(13) 0.3666(4) 0.0211(9) Uani 1 1 d . .
H54 H 0.8939 0.0379 0.4327 0.025 Uiso 1 1 calc R U
C55 C 0.7276(4) 0.04122(12) 0.3247(3) 0.0197(9) Uani 1 1 d . .
H55 H 0.6703 0.0222 0.3609 0.024 Uiso 1 1 calc R U
C56 C 0.6794(4) 0.05997(11) 0.2312(3) 0.0172(9) Uani 1 1 d . .
H56 H 0.5866 0.0547 0.2055 0.021 Uiso 1 1 calc R U
S61 S 0.75196(12) 0.18946(3) 0.64359(8) 0.0168(2) Uani 1 1 d . .
O62 O 0.6798(3) 0.16035(9) 0.7087(2) 0.0263(7) Uani 1 1 d . .
O63 O 0.6644(3) 0.21906(9) 0.5929(3) 0.0298(8) Uani 1 1 d . .
O64 O 0.8800(3) 0.20512(9) 0.6927(2) 0.0231(7) Uani 1 1 d . .
C65 C 0.8203(5) 0.16088(14) 0.5266(4) 0.0272(10) Uani 1 1 d . .
F66 F 0.8922(3) 0.18421(9) 0.4575(2) 0.0458(8) Uani 1 1 d . .
F67 F 0.7143(3) 0.14486(9) 0.4680(2) 0.0388(7) Uani 1 1 d . .
F68 F 0.9036(3) 0.13232(9) 0.5586(3) 0.0463(8) Uani 1 1 d . .
S71 S 0.24163(11) 0.18874(3) 0.20038(8) 0.0159(2) Uani 1 1 d . .
O72 O 0.3582(3) 0.20083(8) 0.1306(2) 0.0207(7) Uani 1 1 d . .
O73 O 0.1815(3) 0.22013(8) 0.2655(3) 0.0315(8) Uani 1 1 d . .
O74 O 0.1418(3) 0.16249(8) 0.1492(3) 0.0233(7) Uani 1 1 d . .
C75 C 0.3265(5) 0.15811(13) 0.3031(3) 0.0227(9) Uani 1 1 d . .
F76 F 0.2326(3) 0.14178(8) 0.3736(2) 0.0337(7) Uani 1 1 d . .
F77 F 0.4177(3) 0.17894(9) 0.3663(2) 0.0356(7) Uani 1 1 d . .
F78 F 0.4004(3) 0.12852(8) 0.2580(2) 0.0331(7) Uani 1 1 d . .

loop_
_atom_site_aniso_label
_atom_site_aniso_U_11
_atom_site_aniso_U_22
_atom_site_aniso_U_33
_atom_site_aniso_U_23
_atom_site_aniso_U_13
_atom_site_aniso_U_12
P1 0.0118(5) 0.0201(5) 0.0164(5) -0.0034(4) -0.0005(4) 0.0007(5)
N1 0.0136(17) 0.0152(17) 0.0157(17) -0.0028(14) -0.0014(14) -0.0005(14)
C2 0.0127(19) 0.018(2) 0.0130(19) -0.0029(16) -0.0001(16) 0.0032(16)
N3 0.0113(16) 0.0180(17) 0.0167(17) -0.0017(13) -0.0015(15) 0.0055(15)
C4 0.0107(19) 0.0158(19) 0.018(2) -0.0053(16) 0.0033(17) 0.0021(17)
C5 0.013(2) 0.015(2) 0.015(2) -0.0019(16) 0.0037(17) 0.0034(17)
C1 0.012(2) 0.021(2) 0.019(2) 0.0001(17) -0.0022(17) -0.0043(17)
C3 0.025(2) 0.027(2) 0.016(2) 0.0015(17) -0.0088(19) 0.004(2)
C11 0.013(2) 0.019(2) 0.0138(18) 0.0015(15) -0.0039(16) 0.0008(16)
C12 0.013(2) 0.023(2) 0.017(2) -0.0017(17) -0.0012(16) 0.0004(17)
C13 0.017(2) 0.026(2) 0.022(2) -0.0013(19) 0.0052(18) -0.0014(19)
C14 0.026(2) 0.022(2) 0.018(2) -0.0007(19) 0.0012(19) -0.0001(19)
C15 0.021(2) 0.023(2) 0.0124(18) -0.0037(16) -0.0049(18) -0.0056(18)
C16 0.014(2) 0.020(2) 0.018(2) 0.0023(16) -0.0014(18) -0.0021(18)
C21 0.0127(19) 0.022(2) 0.0163(19) -0.0024(16) 0.0009(17) -0.0036(19)
C22 0.018(2) 0.021(2) 0.020(2) -0.0034(17) -0.0013(19) -0.0036(19)
C23 0.022(2) 0.020(2) 0.027(2) 0.0003(19) -0.0005(18) 0.0005(19)
C24 0.028(2) 0.019(2) 0.019(2) 0.0047(17) -0.0024(19) -0.007(2)
C25 0.020(2) 0.033(2) 0.0101(18) -0.0027(16) 0.0004(18) -0.004(2)
C26 0.016(2) 0.023(2) 0.021(2) -0.0048(17) -0.0006(17) 0.0002(17)
P31 0.0112(5) 0.0191(5) 0.0185(5) 0.0028(4) -0.0003(5) -0.0008(5)
N31 0.0079(15) 0.0172(17) 0.0135(17) 0.0021(13) 0.0028(13) 0.0014(14)
C32 0.013(2) 0.015(2) 0.015(2) 0.0025(16) 0.0015(16) 0.0029(17)
N33 0.0109(16) 0.0179(17) 0.0150(16) 0.0006(13) 0.0012(14) 0.0024(14)
C34 0.0098(18) 0.0139(19) 0.0159(19) -0.0001(15) 0.0007(17) 0.0020(16)
C35 0.0098(18) 0.015(2) 0.016(2) 0.0032(16) -0.0002(16) 0.0015(16)
C31 0.013(2) 0.024(2) 0.014(2) 0.0017(16) 0.0059(17) -0.0058(18)
C33 0.020(2) 0.031(2) 0.0151(19) -0.0022(18) 0.0049(18) 0.0039(19)
C41 0.018(2) 0.0151(19) 0.017(2) 0.0023(15) -0.0010(17) -0.0048(17)
C42 0.022(2) 0.024(2) 0.020(2) -0.0041(18) -0.0064(19) 0.0009(19)
C43 0.022(2) 0.024(2) 0.031(3) -0.005(2) 0.005(2) -0.001(2)
C44 0.036(3) 0.022(2) 0.025(2) -0.007(2) 0.009(2) -0.007(2)
C45 0.033(3) 0.031(2) 0.015(2) 0.0014(18) 0.000(2) -0.005(2)
C46 0.024(2) 0.025(2) 0.022(2) 0.0021(18) -0.0041(18) -0.002(2)
C51 0.020(2) 0.0140(19) 0.0109(18) 0.0005(14) 0.0021(17) 0.0022(18)
C52 0.017(2) 0.022(2) 0.017(2) 0.0017(17) 0.0035(17) -0.0042(18)
C53 0.019(2) 0.020(2) 0.023(2) 0.0053(18) -0.0039(19) -0.0014(18)
C54 0.027(2) 0.022(2) 0.015(2) 0.0030(18) 0.0007(18) 0.0054(19)
C55 0.021(2) 0.018(2) 0.020(2) 0.0033(16) 0.0064(17) -0.0005(18)
C56 0.014(2) 0.017(2) 0.020(2) -0.0043(16) 0.0036(18) -0.0035(17)
S61 0.0145(5) 0.0190(5) 0.0171(5) 0.0025(4) -0.0006(5) 0.0002(4)
O62 0.0275(17) 0.0265(16) 0.0249(16) 0.0027(13) 0.0065(14) -0.0046(14)
O63 0.0184(17) 0.0297(18) 0.0412(19) 0.0137(15) -0.0045(15) 0.0066(14)
O64 0.0236(16) 0.0274(17) 0.0184(15) -0.0011(13) -0.0037(13) -0.0047(13)
C65 0.023(2) 0.035(3) 0.023(2) 0.001(2) -0.005(2) -0.009(2)
F66 0.0483(18) 0.066(2) 0.0228(15) -0.0028(15) 0.0125(14) -0.0279(17)
F67 0.0411(18) 0.0577(18) 0.0175(13) -0.0092(12) -0.0058(13) -0.0207(15)
F68 0.0445(19) 0.0495(19) 0.0450(19) -0.0110(15) 0.0050(15) 0.0204(16)
S71 0.0129(5) 0.0173(5) 0.0176(5) -0.0034(4) 0.0029(5) -0.0009(4)
O72 0.0176(15) 0.0267(16) 0.0177(15) 0.0027(13) 0.0059(12) -0.0007(13)
O73 0.0303(18) 0.0212(15) 0.0430(19) -0.0092(14) 0.0172(16) 0.0002(15)
O74 0.0173(15) 0.0239(16) 0.0287(17) -0.0045(14) -0.0085(14) -0.0033(13)
C75 0.024(2) 0.030(2) 0.014(2) -0.0028(18) -0.0014(19) -0.006(2)
F76 0.0346(16) 0.0462(16) 0.0203(13) 0.0086(12) -0.0002(12) -0.0181(14)
F77 0.0312(15) 0.0525(18) 0.0231(14) -0.0020(13) -0.0107(12) -0.0174(14)
F78 0.0344(16) 0.0323(15) 0.0326(15) 0.0012(13) -0.0068(13) 0.0083(12)

loop_
_atom_type_symbol
_atom_type_description
_atom_type_scat_dispersion_real
_atom_type_scat_dispersion_imag
_atom_type_scat_source
C C 0.0033 0.0016 'International Tables Vol C Tables 4.2.6.8 and 6.1.1.4'
H H 0 0 'International Tables Vol C Tables 4.2.6.8 and 6.1.1.4'
N N 0.0061 0.0033 'International Tables Vol C Tables 4.2.6.8 and 6.1.1.4'
O O 0.0106 0.006 'International Tables Vol C Tables 4.2.6.8 and 6.1.1.4'
F F 0.0171 0.0103 'International Tables Vol C Tables 4.2.6.8 and 6.1.1.4'
P P 0.1023 0.0942 'International Tables Vol C Tables 4.2.6.8 and 6.1.1.4'
S S 0.1246 0.1234 'International Tables Vol C Tables 4.2.6.8 and 6.1.1.4'

loop_
_geom_angle_atom_site_label_1
_geom_angle_atom_site_label_2
_geom_angle_atom_site_label_3
_geom_angle
C4 P1 C11 101.84(18)
C4 P1 C21 98.72(18)
C11 P1 C21 102.51(17)
C2 N1 C5 109.0(3)
C2 N1 C1 124.9(3)
C5 N1 C1 125.9(3)
N1 C2 N3 108.2(4)
N1 C2 H2 125.9
N3 C2 H2 125.9
C2 N3 C4 109.5(3)
C2 N3 C3 123.7(3)
C4 N3 C3 126.8(3)
C5 C4 N3 105.6(3)
C5 C4 P1 131.8(3)
N3 C4 P1 122.0(3)
C4 C5 N1 107.7(4)
C4 C5 H5 126.2
N1 C5 H5 126.2
N1 C1 H1A 109.5
N1 C1 H1B 109.5
H1A C1 H1B 109.5
N1 C1 H1C 109.5
H1A C1 H1C 109.5
H1B C1 H1C 109.5
N3 C3 H3A 109.5
N3 C3 H3B 109.5
H3A C3 H3B 109.5
N3 C3 H3C 109.5
H3A C3 H3C 109.5
H3B C3 H3C 109.5
C16 C11 C12 119.0(4)
C16 C11 P1 116.8(3)
C12 C11 P1 124.1(3)
C13 C12 C11 120.2(4)
C13 C12 H12 119.9
C11 C12 H12 119.9
C12 C13 C14 120.3(4)
C12 C13 H13 119.8
C14 C13 H13 119.8
C15 C14 C13 119.6(4)
C15 C14 H14 120.2
C13 C14 H14 120.2
C14 C15 C16 120.1(4)
C14 C15 H15 120
C16 C15 H15 120
C11 C16 C15 120.6(4)
C11 C16 H16 119.7
C15 C16 H16 119.7
C22 C21 C26 119.3(4)
C22 C21 P1 122.9(3)
C26 C21 P1 117.4(3)
C23 C22 C21 120.0(4)
C23 C22 H22 120
C21 C22 H22 120
C22 C23 C24 120.5(4)
C22 C23 H23 119.7
C24 C23 H23 119.7
C25 C24 C23 119.3(4)
C25 C24 H24 120.4
C23 C24 H24 120.4
C26 C25 C24 119.9(4)
C26 C25 H25 120
C24 C25 H25 120
C25 C26 C21 120.9(4)
C25 C26 H26 119.6
C21 C26 H26 119.6
C34 P31 C41 98.49(17)
C34 P31 C51 99.97(18)
C41 P31 C51 103.44(17)
C32 N31 C35 109.0(3)
C32 N31 C31 124.7(3)
C35 N31 C31 126.2(3)
N33 C32 N31 108.9(3)
N33 C32 H32 125.5
N31 C32 H32 125.5
C32 N33 C34 109.1(3)
C32 N33 C33 124.6(3)
C34 N33 C33 126.3(3)
C35 C34 N33 105.0(3)
C35 C34 P31 132.1(3)
N33 C34 P31 122.7(3)
N31 C35 C34 107.9(3)
N31 C35 H35 126
C34 C35 H35 126
N31 C31 H31A 109.5
N31 C31 H31B 109.5
H31A C31 H31B 109.5
N31 C31 H31C 109.5
H31A C31 H31C 109.5
H31B C31 H31C 109.5
N33 C33 H33A 109.5
N33 C33 H33B 109.5
H33A C33 H33B 109.5
N33 C33 H33C 109.5
H33A C33 H33C 109.5
H33B C33 H33C 109.5
C46 C41 C42 117.9(4)
C46 C41 P31 118.0(3)
C42 C41 P31 124.1(3)
C43 C42 C41 120.7(4)
C43 C42 H42 119.6
C41 C42 H42 119.6
C42 C43 C44 120.0(4)
C42 C43 H43 120
C44 C43 H43 120
C45 C44 C43 120.7(4)
C45 C44 H44 119.6
C43 C44 H44 119.6
C44 C45 C46 118.9(4)
C44 C45 H45 120.5
C46 C45 H45 120.5
C41 C46 C45 121.7(4)
C41 C46 H46 119.1
C45 C46 H46 119.1
C52 C51 C56 118.7(4)
C52 C51 P31 124.0(3)
C56 C51 P31 117.3(3)
C53 C52 C51 120.4(4)
C53 C52 H52 119.8
C51 C52 H52 119.8
C54 C53 C52 119.9(4)
C54 C53 H53 120
C52 C53 H53 120
C53 C54 C55 119.7(4)
C53 C54 H54 120.1
C55 C54 H54 120.1
C56 C55 C54 119.9(4)
C56 C55 H55 120
C54 C55 H55 120
C55 C56 C51 121.2(4)
C55 C56 H56 119.4
C51 C56 H56 119.4
O62 S61 O63 115.87(19)
O62 S61 O64 115.34(18)
O63 S61 O64 113.63(18)
O62 S61 C65 103.12(19)
O63 S61 C65 104.3(2)
O64 S61 C65 102.18(19)
F68 C65 F66 108.3(4)
F68 C65 F67 107.9(4)
F66 C65 F67 107.1(3)
F68 C65 S61 112.2(3)
F66 C65 S61 110.4(3)
F67 C65 S61 110.7(3)
O74 S71 O73 115.46(19)
O74 S71 O72 115.40(18)
O73 S71 O72 114.21(18)
O74 S71 C75 103.41(19)
O73 S71 C75 103.1(2)
O72 S71 C75 102.72(19)
F78 C75 F76 107.1(3)
F78 C75 F77 106.5(4)
F76 C75 F77 106.3(3)
F78 C75 S71 112.7(3)
F76 C75 S71 111.9(3)
F77 C75 S71 111.8(3)

loop_
_geom_bond_atom_site_label_1
_geom_bond_atom_site_label_2
_geom_bond_distance
P1 C4 1.819(4)
P1 C11 1.826(4)
P1 C21 1.836(4)
N1 C2 1.327(5)
N1 C5 1.375(5)
N1 C1 1.461(5)
C2 N3 1.333(5)
C2 H2 0.95
N3 C4 1.387(5)
N3 C3 1.471(5)
C4 C5 1.364(5)
C5 H5 0.95
C1 H1A 0.98
C1 H1B 0.98
C1 H1C 0.98
C3 H3A 0.98
C3 H3B 0.98
C3 H3C 0.98
C11 C16 1.391(5)
C11 C12 1.399(6)
C12 C13 1.391(6)
C12 H12 0.95
C13 C14 1.398(6)
C13 H13 0.95
C14 C15 1.381(6)
C14 H14 0.95
C15 C16 1.399(5)
C15 H15 0.95
C16 H16 0.95
C21 C22 1.384(6)
C21 C26 1.392(5)
C22 C23 1.377(6)
C22 H22 0.95
C23 C24 1.401(6)
C23 H23 0.95
C24 C25 1.381(6)
C24 H24 0.95
C25 C26 1.376(6)
C25 H25 0.95
C26 H26 0.95
P31 C34 1.820(4)
P31 C41 1.827(4)
P31 C51 1.836(4)
N31 C32 1.325(5)
N31 C35 1.365(5)
N31 C31 1.477(5)
C32 N33 1.319(5)
C32 H32 0.95
N33 C34 1.402(5)
N33 C33 1.467(5)
C34 C35 1.367(5)
C35 H35 0.95
C31 H31A 0.98
C31 H31B 0.98
C31 H31C 0.98
C33 H33A 0.98
C33 H33B 0.98
C33 H33C 0.98
C41 C46 1.392(5)
C41 C42 1.398(6)
C42 C43 1.386(6)
C42 H42 0.95
C43 C44 1.389(6)
C43 H43 0.95
C44 C45 1.370(6)
C44 H44 0.95
C45 C46 1.401(6)
C45 H45 0.95
C46 H46 0.95
C51 C52 1.394(6)
C51 C56 1.395(5)
C52 C53 1.393(6)
C52 H52 0.95
C53 C54 1.388(6)
C53 H53 0.95
C54 C55 1.398(6)
C54 H54 0.95
C55 C56 1.371(6)
C55 H55 0.95
C56 H56 0.95
S61 O62 1.434(3)
S61 O63 1.438(3)
S61 O64 1.451(3)
S61 C65 1.828(5)
C65 F68 1.307(5)
C65 F66 1.335(5)
C65 F67 1.342(5)
S71 O74 1.438(3)
S71 O73 1.439(3)
S71 O72 1.448(3)
S71 C75 1.804(5)
C75 F78 1.338(5)
C75 F76 1.349(5)
C75 F77 1.351(5)

loop_
_geom_torsion_atom_site_label_1
_geom_torsion_atom_site_label_2
_geom_torsion_atom_site_label_3
_geom_torsion_atom_site_label_4
_geom_torsion
C5 N1 C2 N3 2.2(4)
C1 N1 C2 N3 177.1(3)
N1 C2 N3 C4 -2.1(4)
N1 C2 N3 C3 177.0(3)
C2 N3 C4 C5 1.1(4)
C3 N3 C4 C5 -177.9(3)
C2 N3 C4 P1 173.3(3)
C3 N3 C4 P1 -5.8(5)
C11 P1 C4 C5 -116.8(4)
C21 P1 C4 C5 -12.0(4)
C11 P1 C4 N3 73.4(3)
C21 P1 C4 N3 178.2(3)
N3 C4 C5 N1 0.2(4)
P1 C4 C5 N1 -170.8(3)
C2 N1 C5 C4 -1.5(4)
C1 N1 C5 C4 -176.3(3)
C4 P1 C11 C16 -161.2(3)
C21 P1 C11 C16 97.0(3)
C4 P1 C11 C12 20.2(4)
C21 P1 C11 C12 -81.6(4)
C16 C11 C12 C13 0.3(6)
P1 C11 C12 C13 178.9(3)
C11 C12 C13 C14 -2.1(6)
C12 C13 C14 C15 2.9(7)
C13 C14 C15 C16 -1.9(6)
C12 C11 C16 C15 0.7(6)
P1 C11 C16 C15 -178.0(3)
C14 C15 C16 C11 0.1(6)
C4 P1 C21 C22 -113.4(4)
C11 P1 C21 C22 -9.1(4)
C4 P1 C21 C26 74.1(3)
C11 P1 C21 C26 178.4(3)
C26 C21 C22 C23 -0.3(6)
P1 C21 C22 C23 -172.7(3)
C21 C22 C23 C24 -0.9(6)
C22 C23 C24 C25 0.2(7)
C23 C24 C25 C26 1.7(7)
C24 C25 C26 C21 -3.0(6)
C22 C21 C26 C25 2.3(6)
P1 C21 C26 C25 175.1(3)
C35 N31 C32 N33 -1.2(4)
C31 N31 C32 N33 -176.2(3)
N31 C32 N33 C34 1.3(4)
N31 C32 N33 C33 -177.5(3)
C32 N33 C34 C35 -0.8(4)
C33 N33 C34 C35 177.9(4)
C32 N33 C34 P31 -176.3(3)
C33 N33 C34 P31 2.5(5)
C41 P31 C34 C35 13.0(4)
C51 P31 C34 C35 118.4(4)
C41 P31 C34 N33 -172.9(3)
C51 P31 C34 N33 -67.5(3)
C32 N31 C35 C34 0.7(4)
C31 N31 C35 C34 175.5(3)
N33 C34 C35 N31 0.1(4)
P31 C34 C35 N31 174.9(3)
C34 P31 C41 C46 -98.4(3)
C51 P31 C41 C46 159.1(3)
C34 P31 C41 C42 82.2(4)
C51 P31 C41 C42 -20.2(4)
C46 C41 C42 C43 -0.3(6)
P31 C41 C42 C43 179.1(3)
C41 C42 C43 C44 0.2(6)
C42 C43 C44 C45 0.6(7)
C43 C44 C45 C46 -1.3(6)
C42 C41 C46 C45 -0.4(6)
P31 C41 C46 C45 -179.8(3)
C44 C45 C46 C41 1.2(6)
C34 P31 C51 C52 -20.5(4)
C41 P31 C51 C52 80.8(4)
C34 P31 C51 C56 160.8(3)
C41 P31 C51 C56 -97.9(3)
C56 C51 C52 C53 -0.1(6)
P31 C51 C52 C53 -178.8(3)
C51 C52 C53 C54 1.3(6)
C52 C53 C54 C55 -0.2(6)
C53 C54 C55 C56 -2.1(6)
C54 C55 C56 C51 3.3(6)
C52 C51 C56 C55 -2.1(6)
P31 C51 C56 C55 176.6(3)
O62 S61 C65 F68 -58.7(4)
O63 S61 C65 F68 179.8(3)
O64 S61 C65 F68 61.3(3)
O62 S61 C65 F66 -179.6(3)
O63 S61 C65 F66 58.9(4)
O64 S61 C65 F66 -59.6(3)
O62 S61 C65 F67 62.0(3)
O63 S61 C65 F67 -59.5(3)
O64 S61 C65 F67 -178.0(3)
O74 S71 C75 F78 64.8(3)
O73 S71 C75 F78 -174.6(3)
O72 S71 C75 F78 -55.6(3)
O74 S71 C75 F76 -56.0(3)
O73 S71 C75 F76 64.6(3)
O72 S71 C75 F76 -176.4(3)
O74 S71 C75 F77 -175.2(3)
O73 S71 C75 F77 -54.6(3)
O72 S71 C75 F77 64.4(3)
